data_7046642
loop_
_publ_author_name
'Kretsch, Johannes'
'Kreyenschmidt, Anne'
'Herbst-Irmer, Regine'
'Stalke, Dietmar'

_publ_section_title
;
 Alkali metal complexes based on bisheterocyclomethanide ligands.
;
_journal_issue 36
_journal_name_full 'Dalton transactions (Cambridge, England : 2003)'
_journal_page_first 12606
_journal_page_last 12612
_journal_paper_doi 10.1039/c8dt01678j
_journal_volume 47
_journal_year 2018
_chemical_formula_moiety 'C23 H29 Li N2 O4'
_chemical_formula_sum 'C23 H29 Li N2 O4'
_chemical_formula_weight 404.42
_space_group_crystal_system monoclinic
_space_group_IT_number 14
_space_group_name_Hall '-P 2ybc'
_space_group_name_H-M_alt 'P 1 21/c 1'
_symmetry_space_group_name_Hall '-P 2ybc'
_symmetry_space_group_name_H-M 'P 1 21/c 1'
_atom_sites_solution_hydrogens mixed
_audit_creation_method SHELXL-2018/3
_audit_update_record
;
2018-04-26 deposited with the CCDC.
2018-06-08 downloaded from the CCDC.
;
_cell_angle_alpha 90
_cell_angle_beta 97.03(2)
_cell_angle_gamma 90
_cell_formula_units_Z 4
_cell_length_a 17.284(3)
_cell_length_b 9.272(2)
_cell_length_c 13.883(3)
_cell_measurement_reflns_used 9207
_cell_measurement_temperature 100(2)
_cell_measurement_theta_max 25.515
_cell_measurement_theta_min 2.3745
_cell_volume 2208.1(8)
_computing_cell_refinement 'SAINT V8.30C'
_computing_data_collection 'APEX2 v2012.2'
_computing_data_reduction 'SAINT V8.30C'
_computing_molecular_graphics 'XP Version 5.1'
_computing_publication_material 'XP Version 5.1'
_computing_structure_refinement 'SHELXL-2018/3 (Sheldrick, 2018)'
_computing_structure_solution 'SHELXT 2014/5 (Sheldrick, 2014)'
_diffrn_ambient_temperature 100(2)
_diffrn_measured_fraction_theta_full 1.000
_diffrn_measured_fraction_theta_max 0.997
_diffrn_measurement_device_type 'Bruker Smart APEX II Ultra'
_diffrn_measurement_method 'omega scans'
_diffrn_radiation_type MoK\a
_diffrn_radiation_wavelength 0.71073
_diffrn_reflns_av_R_equivalents 0.0271
_diffrn_reflns_av_unetI/netI 0.0182
_diffrn_reflns_Laue_measured_fraction_full 1.000
_diffrn_reflns_Laue_measured_fraction_max 0.997
_diffrn_reflns_limit_h_max 20
_diffrn_reflns_limit_h_min -20
_diffrn_reflns_limit_k_max 11
_diffrn_reflns_limit_k_min -11
_diffrn_reflns_limit_l_max 16
_diffrn_reflns_limit_l_min -16
_diffrn_reflns_number 24547
_diffrn_reflns_point_group_measured_fraction_full 1.000
_diffrn_reflns_point_group_measured_fraction_max 0.997
_diffrn_reflns_theta_full 25.242
_diffrn_reflns_theta_max 25.547
_diffrn_reflns_theta_min 2.375
_diffrn_source 'BRUKER Rotating Anode'
_exptl_absorpt_coefficient_mu 0.082
_exptl_absorpt_correction_T_max 0.9705
_exptl_absorpt_correction_T_min 0.8745
_exptl_absorpt_correction_type multi-scan
_exptl_absorpt_process_details SADABS-2016/2
_exptl_crystal_colour colourless
_exptl_crystal_density_diffrn 1.217
_exptl_crystal_description block
_exptl_crystal_F_000 864
_exptl_crystal_size_max 0.467
_exptl_crystal_size_mid 0.352
_exptl_crystal_size_min 0.265
_refine_diff_density_max 0.210
_refine_diff_density_min -0.155
_refine_diff_density_rms 0.033
_refine_ls_extinction_method none
_refine_ls_goodness_of_fit_ref 1.044
_refine_ls_hydrogen_treatment mixed
_refine_ls_matrix_type full
_refine_ls_number_parameters 279
_refine_ls_number_reflns 4129
_refine_ls_number_restraints 1
_refine_ls_restrained_S_all 1.044
_refine_ls_R_factor_all 0.0440
_refine_ls_R_factor_gt 0.0334
_refine_ls_shift/su_max 0.001
_refine_ls_shift/su_mean 0.000
_refine_ls_structure_factor_coef Fsqd
_refine_ls_weighting_details 'w=1/[\s^2^(Fo^2^)+(0.0303P)^2^+0.8769P] where P=(Fo^2^+2Fc^2^)/3'
_refine_ls_weighting_scheme calc
_refine_ls_wR_factor_gt 0.0748
_refine_ls_wR_factor_ref 0.0816
_reflns_Friedel_coverage 0.000
_reflns_number_gt 3481
_reflns_number_total 4129
_reflns_threshold_expression 'I > 2\s(I)'
_cod_data_source_file c8dt01678j2.cif
_cod_data_source_block sad_a
_cod_depositor_comments 'Adding full bibliography for 7046642--7046644.cif.'
_cod_database_code 7046642
_shelx_shelxl_version_number 2018/3
_shelx_space_group_comment
;
The symmetry employed for this shelxl refinement is uniquely defined
by the following loop, which should always be used as a source of
symmetry information in preference to the above space-group names.
They are only intended as comments.
;
_shelx_estimated_absorpt_t_min 0.963
_shelx_estimated_absorpt_t_max 0.979

loop_
_space_group_symop_operation_xyz
'x, y, z'
'-x, y+1/2, -z+1/2'
'-x, -y, -z'
'x, -y-1/2, z-1/2'

loop_
_atom_site_label
_atom_site_type_symbol
_atom_site_fract_x
_atom_site_fract_y
_atom_site_fract_z
_atom_site_U_iso_or_equiv
_atom_site_adp_type
_atom_site_occupancy
_atom_site_site_symmetry_order
_atom_site_calc_flag
_atom_site_refinement_flags_posn
_atom_site_refinement_flags_adp
O1 O 0.63065(5) 0.23129(9) 0.16363(6) 0.0238(2) Uani 1 1 d . .
Li1 Li 0.74344(13) 0.4913(2) 0.38359(15) 0.0250(5) Uani 1 1 d . .
C1 C 0.61556(7) 0.26407(13) 0.32046(9) 0.0206(3) Uani 1 1 d . .
N1 N 0.67372(6) 0.35873(11) 0.29962(7) 0.0206(2) Uani 1 1 d . .
N2 N 0.80422(6) 0.55141(11) 0.27627(7) 0.0220(2) Uani 1 1 d . .
O2 O 0.84484(5) 0.53891(10) 0.12631(6) 0.0259(2) Uani 1 1 d . .
C2 C 0.58404(8) 0.23762(14) 0.40649(9) 0.0246(3) Uani 1 1 d . .
H2 H 0.601267 0.289175 0.464287 0.030 Uiso 1 1 calc R U
O4 O 0.68210(5) 0.63390(10) 0.44834(6) 0.0264(2) Uani 1 1 d . .
C4 C 0.50060(8) 0.05626(15) 0.32013(10) 0.0297(3) Uani 1 1 d . .
H4 H 0.460954 -0.014401 0.321595 0.036 Uiso 1 1 calc R U
O3 O 0.81613(5) 0.41301(9) 0.49227(6) 0.0226(2) Uani 1 1 d . .
C3 C 0.52634(8) 0.13273(14) 0.40431(10) 0.0284(3) Uani 1 1 d . .
H3 H 0.503828 0.112646 0.461938 0.034 Uiso 1 1 calc R U
C7 C 0.68204(7) 0.33525(13) 0.20697(9) 0.0210(3) Uani 1 1 d . .
C6 C 0.58887(7) 0.18570(14) 0.23730(9) 0.0223(3) Uani 1 1 d . .
C5 C 0.53199(8) 0.08148(14) 0.23343(10) 0.0276(3) Uani 1 1 d . .
H5 H 0.515070 0.029860 0.175563 0.033 Uiso 1 1 calc R U
C8 C 0.73441(8) 0.39583(14) 0.14965(9) 0.0238(3) Uani 1 1 d D .
H8 H 0.7324(8) 0.3650(16) 0.0840(9) 0.035(4) Uiso 1 1 d D .
C9 C 0.79116(7) 0.49318(14) 0.18796(9) 0.0216(3) Uani 1 1 d . .
C10 C 0.89457(7) 0.63083(14) 0.18255(9) 0.0242(3) Uani 1 1 d . .
C11 C 0.95829(8) 0.70323(15) 0.15638(10) 0.0294(3) Uani 1 1 d . .
H11 H 0.974188 0.694008 0.093543 0.035 Uiso 1 1 calc R U
C12 C 0.99818(8) 0.79103(15) 0.22758(11) 0.0313(3) Uani 1 1 d . .
H12 H 1.042174 0.844482 0.212984 0.038 Uiso 1 1 calc R U
C13 C 0.97448(8) 0.80154(15) 0.31990(10) 0.0301(3) Uani 1 1 d . .
H13 H 1.002748 0.862273 0.366829 0.036 Uiso 1 1 calc R U
C14 C 0.91034(8) 0.72517(14) 0.34505(10) 0.0270(3) Uani 1 1 d . .
H14 H 0.894955 0.732098 0.408279 0.032 Uiso 1 1 calc R U
C15 C 0.86974(7) 0.63858(14) 0.27430(9) 0.0228(3) Uani 1 1 d . .
C16 C 0.64728(8) 0.75365(15) 0.39264(10) 0.0307(3) Uani 1 1 d . .
H16A H 0.602638 0.790956 0.423540 0.037 Uiso 1 1 calc R U
H16B H 0.627340 0.720398 0.326471 0.037 Uiso 1 1 calc R U
C17 C 0.70523(9) 0.87191(15) 0.38623(11) 0.0351(3) Uani 1 1 d . .
H17A H 0.680080 0.952436 0.348857 0.053 Uiso 1 1 calc R U
H17B H 0.748701 0.835785 0.353925 0.053 Uiso 1 1 calc R U
H17C H 0.724885 0.905021 0.451705 0.053 Uiso 1 1 calc R U
C18 C 0.64509(8) 0.59937(15) 0.53276(9) 0.0268(3) Uani 1 1 d . .
H18A H 0.662010 0.502101 0.556021 0.032 Uiso 1 1 calc R U
H18B H 0.587929 0.596526 0.514391 0.032 Uiso 1 1 calc R U
C19 C 0.66376(9) 0.70631(17) 0.61444(10) 0.0345(3) Uani 1 1 d . .
H19A H 0.636712 0.678201 0.669596 0.052 Uiso 1 1 calc R U
H19B H 0.646551 0.802719 0.592201 0.052 Uiso 1 1 calc R U
H19C H 0.720128 0.707360 0.634502 0.052 Uiso 1 1 calc R U
C20 C 0.84691(8) 0.51325(14) 0.56674(9) 0.0245(3) Uani 1 1 d . .
H20A H 0.821637 0.608227 0.553611 0.029 Uiso 1 1 calc R U
H20B H 0.903479 0.525600 0.563911 0.029 Uiso 1 1 calc R U
C21 C 0.83433(8) 0.46452(15) 0.66800(9) 0.0283(3) Uani 1 1 d . .
H21A H 0.850670 0.541266 0.714623 0.042 Uiso 1 1 calc R U
H21B H 0.865217 0.377553 0.685059 0.042 Uiso 1 1 calc R U
H21C H 0.778970 0.443269 0.669705 0.042 Uiso 1 1 calc R U
C22 C 0.86591(8) 0.28999(15) 0.48766(9) 0.0270(3) Uani 1 1 d . .
H22A H 0.870683 0.237557 0.550230 0.032 Uiso 1 1 calc R U
H22B H 0.918581 0.322026 0.475913 0.032 Uiso 1 1 calc R U
C23 C 0.83248(8) 0.19153(15) 0.40717(10) 0.0282(3) Uani 1 1 d . .
H23A H 0.866288 0.107058 0.404869 0.042 Uiso 1 1 calc R U
H23B H 0.829054 0.243076 0.345168 0.042 Uiso 1 1 calc R U
H23C H 0.780311 0.160238 0.418979 0.042 Uiso 1 1 calc R U

loop_
_atom_site_aniso_label
_atom_site_aniso_U_11
_atom_site_aniso_U_22
_atom_site_aniso_U_33
_atom_site_aniso_U_23
_atom_site_aniso_U_13
_atom_site_aniso_U_12
O1 0.0266(5) 0.0237(5) 0.0210(4) -0.0033(4) 0.0029(4) -0.0016(4)
Li1 0.0283(12) 0.0257(11) 0.0211(10) -0.0011(9) 0.0040(9) -0.0014(9)
C1 0.0205(6) 0.0181(6) 0.0228(6) 0.0011(5) 0.0015(5) 0.0026(5)
N1 0.0228(5) 0.0202(5) 0.0191(5) 0.0005(4) 0.0038(4) 0.0003(4)
N2 0.0232(6) 0.0217(6) 0.0212(5) 0.0021(4) 0.0037(4) 0.0002(4)
O2 0.0294(5) 0.0258(5) 0.0246(5) 0.0014(4) 0.0112(4) -0.0011(4)
C2 0.0266(7) 0.0233(7) 0.0244(6) 0.0000(5) 0.0046(5) 0.0008(5)
O4 0.0334(5) 0.0262(5) 0.0207(4) 0.0037(4) 0.0079(4) 0.0041(4)
C4 0.0248(7) 0.0235(7) 0.0413(8) 0.0003(6) 0.0057(6) -0.0042(6)
O3 0.0259(5) 0.0215(5) 0.0201(4) -0.0021(4) 0.0012(4) 0.0008(4)
C3 0.0275(7) 0.0261(7) 0.0330(7) 0.0034(6) 0.0097(6) -0.0006(6)
C7 0.0222(6) 0.0185(6) 0.0216(6) -0.0011(5) 0.0002(5) 0.0026(5)
C6 0.0223(6) 0.0219(6) 0.0229(6) 0.0007(5) 0.0035(5) 0.0037(5)
C5 0.0256(7) 0.0234(7) 0.0329(7) -0.0041(6) -0.0004(6) -0.0004(5)
C8 0.0292(7) 0.0239(7) 0.0191(6) -0.0012(5) 0.0060(5) 0.0014(5)
C9 0.0244(6) 0.0208(6) 0.0208(6) 0.0042(5) 0.0078(5) 0.0045(5)
C10 0.0246(7) 0.0205(6) 0.0281(7) 0.0040(5) 0.0054(5) 0.0042(5)
C11 0.0278(7) 0.0263(7) 0.0362(7) 0.0077(6) 0.0124(6) 0.0051(6)
C12 0.0212(7) 0.0274(7) 0.0459(9) 0.0100(6) 0.0071(6) 0.0010(6)
C13 0.0248(7) 0.0265(7) 0.0372(8) 0.0059(6) -0.0034(6) -0.0001(6)
C14 0.0279(7) 0.0264(7) 0.0261(7) 0.0059(6) 0.0007(5) 0.0007(6)
C15 0.0222(6) 0.0208(6) 0.0256(6) 0.0059(5) 0.0038(5) 0.0033(5)
C16 0.0298(7) 0.0317(8) 0.0303(7) 0.0088(6) 0.0027(6) 0.0042(6)
C17 0.0399(8) 0.0251(7) 0.0386(8) 0.0056(6) -0.0021(6) 0.0003(6)
C18 0.0309(7) 0.0274(7) 0.0232(6) 0.0011(5) 0.0083(5) -0.0023(6)
C19 0.0366(8) 0.0399(8) 0.0277(7) -0.0079(6) 0.0071(6) 0.0020(7)
C20 0.0278(7) 0.0233(7) 0.0219(6) -0.0034(5) 0.0019(5) -0.0036(5)
C21 0.0354(8) 0.0284(7) 0.0209(6) -0.0022(5) 0.0026(5) -0.0004(6)
C22 0.0254(7) 0.0277(7) 0.0279(7) -0.0009(6) 0.0038(5) 0.0038(6)
C23 0.0301(7) 0.0254(7) 0.0295(7) -0.0027(6) 0.0054(6) 0.0027(6)

loop_
_atom_type_symbol
_atom_type_description
_atom_type_scat_dispersion_real
_atom_type_scat_dispersion_imag
_atom_type_scat_source
C C 0.0033 0.0016 'International Tables Vol C Tables 4.2.6.8 and 6.1.1.4'
H H 0.0000 0.0000 'International Tables Vol C Tables 4.2.6.8 and 6.1.1.4'
Li Li -0.0003 0.0001 'International Tables Vol C Tables 4.2.6.8 and 6.1.1.4'
N N 0.0061 0.0033 'International Tables Vol C Tables 4.2.6.8 and 6.1.1.4'
O O 0.0106 0.0060 'International Tables Vol C Tables 4.2.6.8 and 6.1.1.4'

loop_
_geom_angle_atom_site_label_1
_geom_angle_atom_site_label_2
_geom_angle_atom_site_label_3
_geom_angle
C6 O1 C7 104.70(9)
O4 Li1 O3 102.96(10)
O4 Li1 N1 111.00(11)
O3 Li1 N1 120.06(12)
O4 Li1 N2 120.73(12)
O3 Li1 N2 109.09(11)
N1 Li1 N2 94.07(10)
N1 C1 C2 131.10(11)
N1 C1 C6 109.32(11)
C2 C1 C6 119.57(12)
C7 N1 C1 105.33(10)
C7 N1 Li1 122.48(10)
C1 N1 Li1 131.88(10)
C9 N2 C15 105.26(10)
C9 N2 Li1 121.73(11)
C15 N2 Li1 132.57(10)
C10 O2 C9 104.71(9)
C3 C2 C1 117.31(12)
C3 C2 H2 121.3
C1 C2 H2 121.3
C18 O4 C16 114.22(10)
C18 O4 Li1 122.56(10)
C16 O4 Li1 118.85(10)
C3 C4 C5 121.27(12)
C3 C4 H4 119.4
C5 C4 H4 119.4
C22 O3 C20 111.94(9)
C22 O3 Li1 125.86(10)
C20 O3 Li1 116.99(10)
C2 C3 C4 121.94(13)
C2 C3 H3 119.0
C4 C3 H3 119.0
N1 C7 C8 129.85(12)
N1 C7 O1 113.04(11)
C8 C7 O1 117.08(11)
C5 C6 O1 128.27(12)
C5 C6 C1 124.14(12)
O1 C6 C1 107.58(11)
C6 C5 C4 115.76(12)
C6 C5 H5 122.1
C4 C5 H5 122.1
C9 C8 C7 121.34(12)
C9 C8 H8 120.2(9)
C7 C8 H8 118.3(9)
N2 C9 C8 130.31(11)
N2 C9 O2 112.86(11)
C8 C9 O2 116.83(11)
C11 C10 O2 127.89(12)
C11 C10 C15 124.17(13)
O2 C10 C15 107.93(11)
C10 C11 C12 116.07(13)
C10 C11 H11 122.0
C12 C11 H11 122.0
C13 C12 C11 121.05(13)
C13 C12 H12 119.5
C11 C12 H12 119.5
C14 C13 C12 121.73(13)
C14 C13 H13 119.1
C12 C13 H13 119.1
C15 C14 C13 117.65(12)
C15 C14 H14 121.2
C13 C14 H14 121.2
C14 C15 N2 131.44(12)
C14 C15 C10 119.32(12)
N2 C15 C10 109.24(11)
O4 C16 C17 110.97(11)
O4 C16 H16A 109.4
C17 C16 H16A 109.4
O4 C16 H16B 109.4
C17 C16 H16B 109.4
H16A C16 H16B 108.0
C16 C17 H17A 109.5
C16 C17 H17B 109.5
H17A C17 H17B 109.5
C16 C17 H17C 109.5
H17A C17 H17C 109.5
H17B C17 H17C 109.5
O4 C18 C19 112.95(11)
O4 C18 H18A 109.0
C19 C18 H18A 109.0
O4 C18 H18B 109.0
C19 C18 H18B 109.0
H18A C18 H18B 107.8
C18 C19 H19A 109.5
C18 C19 H19B 109.5
H19A C19 H19B 109.5
C18 C19 H19C 109.5
H19A C19 H19C 109.5
H19B C19 H19C 109.5
O3 C20 C21 112.96(10)
O3 C20 H20A 109.0
C21 C20 H20A 109.0
O3 C20 H20B 109.0
C21 C20 H20B 109.0
H20A C20 H20B 107.8
C20 C21 H21A 109.5
C20 C21 H21B 109.5
H21A C21 H21B 109.5
C20 C21 H21C 109.5
H21A C21 H21C 109.5
H21B C21 H21C 109.5
O3 C22 C23 109.76(10)
O3 C22 H22A 109.7
C23 C22 H22A 109.7
O3 C22 H22B 109.7
C23 C22 H22B 109.7
H22A C22 H22B 108.2
C22 C23 H23A 109.5
C22 C23 H23B 109.5
H23A C23 H23B 109.5
C22 C23 H23C 109.5
H23A C23 H23C 109.5
H23B C23 H23C 109.5

loop_
_geom_bond_atom_site_label_1
_geom_bond_atom_site_label_2
_geom_bond_distance
O1 C6 1.3882(15)
O1 C7 1.3962(15)
Li1 O4 1.978(2)
Li1 O3 1.980(2)
Li1 N1 1.995(2)
Li1 N2 2.004(2)
C1 N1 1.3913(16)
C1 C2 1.3938(18)
C1 C6 1.3941(17)
N1 C7 1.3297(16)
N2 C9 1.3334(16)
N2 C15 1.3942(16)
O2 C10 1.3822(16)
O2 C9 1.4027(15)
C2 C3 1.3906(19)
C2 H2 0.9500
O4 C18 1.4383(15)
O4 C16 1.4420(16)
C4 C3 1.393(2)
C4 C5 1.3991(19)
C4 H4 0.9500
O3 C22 1.4349(15)
O3 C20 1.4425(15)
C3 H3 0.9500
C7 C8 1.3944(18)
C6 C5 1.3749(18)
C5 H5 0.9500
C8 C9 1.3900(19)
C8 H8 0.951(12)
C10 C11 1.3759(19)
C10 C15 1.3950(18)
C11 C12 1.396(2)
C11 H11 0.9500
C12 C13 1.396(2)
C12 H12 0.9500
C13 C14 1.3954(19)
C13 H13 0.9500
C14 C15 1.3904(19)
C14 H14 0.9500
C16 C17 1.495(2)
C16 H16A 0.9900
C16 H16B 0.9900
C17 H17A 0.9800
C17 H17B 0.9800
C17 H17C 0.9800
C18 C19 1.5112(18)
C18 H18A 0.9900
C18 H18B 0.9900
C19 H19A 0.9800
C19 H19B 0.9800
C19 H19C 0.9800
C20 C21 1.5173(18)
C20 H20A 0.9900
C20 H20B 0.9900
C21 H21A 0.9800
C21 H21B 0.9800
C21 H21C 0.9800
C22 C23 1.5026(18)
C22 H22A 0.9900
C22 H22B 0.9900
C23 H23A 0.9800
C23 H23B 0.9800
C23 H23C 0.9800
